data_7063398
loop_
_publ_author_name
'Martyanova, Elena G.'
'Martyanov, Timofey P.'
'Tomilin, Denis N.'
'Ushakov, Igor A.'
'Korchagin, Denis V.'
'Spirin, Maxim G.'
'Razumov, Vladimir F.'
'Sobenina, Lyubov N.'
'Trofimov, Boris A.'

_publ_section_title
;
 Pyridyl-BODIPY dyes: synthesis, optical properties and adsorption on CdSe
 quantum dots
;
_journal_issue 34
_journal_name_full 'New Journal of Chemistry'
_journal_page_first 15036
_journal_page_last 15044
_journal_paper_doi 10.1039/D4NJ02588A
_journal_volume 48
_journal_year 2024
_chemical_formula_sum 'C21 H13 B F5 N3'
_chemical_formula_weight 413.15
_space_group_IT_number 14
_space_group_name_Hall '-P 2yab'
_space_group_name_H-M_alt 'P 1 21/a 1'
_symmetry_cell_setting monoclinic
_symmetry_space_group_name_H-M 'P 1 21/a 1'
_atom_sites_solution_hydrogens geom
_atom_sites_solution_primary direct
_audit_creation_method SHELXL-2018/3
_audit_update_record
;
2024-07-03 deposited with the CCDC.	2024-07-30 downloaded from the CCDC.
;
_cell_angle_alpha 90
_cell_angle_beta 99.476(6)
_cell_angle_gamma 90
_cell_formula_units_Z 4
_cell_length_a 7.3698(5)
_cell_length_b 20.7261(15)
_cell_length_c 11.6141(8)
_cell_measurement_reflns_used 2532
_cell_measurement_temperature 100.0(1)
_cell_measurement_theta_max 29.1859
_cell_measurement_theta_min 2.9425
_cell_volume 1749.8(2)
_computing_cell_refinement 'CrysAlisPro 1.171.39.46 (Rigaku OD, 2018)'
_computing_data_collection 'CrysAlisPro 1.171.39.46 (Rigaku OD, 2018)'
_computing_data_reduction 'CrysAlisPro 1.171.39.46 (Rigaku OD, 2018)'
_computing_molecular_graphics
'XP Interactive Molecular Graphic ver.5.1 SHELXTL (BrukerAXS, 2000) & Mercury 4.2(CCDC, 2019)'
_computing_publication_material 'WinGX publication routines ver.2020.1 (Farrugia, 2020)'
_computing_structure_refinement 'SHELXL-2018/3 (Sheldrick, 2018)'
_computing_structure_solution 'SIR-92 implemented in WinGX ver.2020.1 (Farrugia, 2020)'
_diffrn_ambient_temperature 100.0(1)
_diffrn_detector_area_resol_mean 16.2060
_diffrn_measured_fraction_theta_full 0.998
_diffrn_measured_fraction_theta_max 0.998
_diffrn_measurement_device_type 'Xcalibur, Eos'
_diffrn_measurement_method '\w scans'
_diffrn_radiation_monochromator graphite
_diffrn_radiation_source 'Enhance (Mo) X-ray Source'
_diffrn_radiation_type 'Mo K\a'
_diffrn_radiation_wavelength 0.7107
_diffrn_reflns_av_R_equivalents 0.0313
_diffrn_reflns_av_unetI/netI 0.0515
_diffrn_reflns_Laue_measured_fraction_full 0.998
_diffrn_reflns_Laue_measured_fraction_max 0.998
_diffrn_reflns_limit_h_max 9
_diffrn_reflns_limit_h_min -7
_diffrn_reflns_limit_k_max 25
_diffrn_reflns_limit_k_min -23
_diffrn_reflns_limit_l_max 14
_diffrn_reflns_limit_l_min -12
_diffrn_reflns_number 7487
_diffrn_reflns_point_group_measured_fraction_full 0.998
_diffrn_reflns_point_group_measured_fraction_max 0.998
_diffrn_reflns_theta_full 25.242
_diffrn_reflns_theta_max 26.316
_diffrn_reflns_theta_min 2.970
_exptl_absorpt_coefficient_mu 0.131
_exptl_absorpt_correction_T_max 1.00000
_exptl_absorpt_correction_T_min 0.85384
_exptl_absorpt_correction_type multi-scan
_exptl_absorpt_process_details
;
CrysAlisPro, Agilent Technologies,
Version 1.171.36.20 (release 27-06-2012 CrysAlis171 .NET)
(compiled Jul 11 2012,15:38:31)
Empirical absorption correction using spherical harmonics,
 implemented in SCALE3 ABSPACK scaling algorithm.
;
_exptl_crystal_colour green
_exptl_crystal_density_diffrn 1.568
_exptl_crystal_description prism
_exptl_crystal_F_000 840
_exptl_crystal_size_max 0.4
_exptl_crystal_size_mid 0.2
_exptl_crystal_size_min 0.15
_refine_diff_density_max 0.250
_refine_diff_density_min -0.233
_refine_diff_density_rms 0.049
_refine_ls_extinction_method none
_refine_ls_goodness_of_fit_ref 1.024
_refine_ls_hydrogen_treatment constr
_refine_ls_matrix_type full
_refine_ls_number_parameters 271
_refine_ls_number_reflns 3554
_refine_ls_number_restraints 0
_refine_ls_restrained_S_all 1.024
_refine_ls_R_factor_all 0.0614
_refine_ls_R_factor_gt 0.0428
_refine_ls_shift/su_max 0.000
_refine_ls_shift/su_mean 0.000
_refine_ls_structure_factor_coef Fsqd
_refine_ls_weighting_details 'w=1/[\s^2^(Fo^2^)+(0.0436P)^2^+0.2570P] where P=(Fo^2^+2Fc^2^)/3'
_refine_ls_weighting_scheme calc
_refine_ls_wR_factor_gt 0.0949
_refine_ls_wR_factor_ref 0.1035
_reflns_Friedel_coverage 0.000
_reflns_number_gt 2704
_reflns_number_total 3554
_reflns_threshold_expression 'I > 2\s(I)'
_cod_data_source_file d4nj02588a2.cif
_cod_data_source_block 1a
_cod_depositor_comments 'Adding full bibliography for 7063398--7063401.cif.'
_cod_database_code 7063398
_shelx_shelxl_version_number 2018/3
_shelx_space_group_comment
;
The symmetry employed for this shelxl refinement is uniquely defined
by the following loop, which should always be used as a source of
symmetry information in preference to the above space-group names.
They are only intended as comments.
;

loop_
_space_group_symop_operation_xyz
'x, y, z'
'-x+1/2, y+1/2, -z'
'-x, -y, -z'
'x-1/2, -y-1/2, z'

loop_
_atom_site_label
_atom_site_type_symbol
_atom_site_fract_x
_atom_site_fract_y
_atom_site_fract_z
_atom_site_U_iso_or_equiv
_atom_site_adp_type
_atom_site_occupancy
_atom_site_site_symmetry_order
_atom_site_calc_flag
_atom_site_refinement_flags_posn
_atom_site_refinement_flags_adp
_atom_site_refinement_flags_occupancy
_atom_site_disorder_assembly
_atom_site_disorder_group
F1 F 0.19702(13) 0.07888(6) 0.33123(8) 0.0233(3) Uani 1 1 d . . . . .
F2 F 0.03391(13) 0.17015(6) 0.28240(9) 0.0237(3) Uani 1 1 d . . . . .
F3 F 0.27013(17) 0.22817(6) -0.12410(9) 0.0341(3) Uani 1 1 d . . . . .
F4 F 0.34798(17) 0.13157(6) -0.15898(9) 0.0363(3) Uani 1 1 d . . . . .
F5 F 0.06606(16) 0.16121(7) -0.20090(9) 0.0398(4) Uani 1 1 d . . . . .
N2 N 0.31632(19) 0.15243(8) 0.20506(12) 0.0153(3) Uani 1 1 d . . . . .
N1 N 0.02610(19) 0.08991(8) 0.13249(12) 0.0168(3) Uani 1 1 d . . . . .
C7 C 0.3329(2) 0.16383(9) 0.08897(14) 0.0165(4) Uani 1 1 d . . . . .
C10 C 0.4785(2) 0.16892(9) 0.27154(15) 0.0161(4) Uani 1 1 d . . . . .
C12 C 0.5206(2) 0.16792(9) 0.39958(14) 0.0164(4) Uani 1 1 d . . . . .
C9 C 0.6029(3) 0.19035(9) 0.19871(15) 0.0191(4) Uani 1 1 d . . . . .
H9A H 0.726554 0.203576 0.223528 0.023 Uiso 1 1 calc R U . . .
C16 C -0.0975(3) -0.00799(10) 0.31532(15) 0.0226(4) Uani 1 1 d . . . . .
H16A H 0.032547 -0.009441 0.321359 0.027 Uiso 1 1 calc R U . . .
C3 C -0.1110(2) 0.08391(10) -0.05792(15) 0.0216(4) Uani 1 1 d . . . . .
H3A H -0.135397 0.089247 -0.140267 0.026 Uiso 1 1 calc R U . . .
N3 N -0.3909(2) 0.02234(8) 0.20528(14) 0.0250(4) Uani 1 1 d . . . . .
C5 C 0.1924(2) 0.14637(9) 0.00012(14) 0.0175(4) Uani 1 1 d . . . . .
C6 C 0.2174(3) 0.16633(10) -0.12104(15) 0.0222(4) Uani 1 1 d . . . . .
C8 C 0.5124(2) 0.18852(10) 0.08654(15) 0.0189(4) Uani 1 1 d . . . . .
H8A H 0.560485 0.201367 0.019023 0.023 Uiso 1 1 calc R U . . .
C11 C -0.2045(2) 0.02245(10) 0.22107(15) 0.0193(4) Uani 1 1 d . . . . .
C17 C 0.3984(2) 0.19160(9) 0.46943(15) 0.0189(4) Uani 1 1 d . . . . .
H17A H 0.279162 0.205645 0.434812 0.023 Uiso 1 1 calc R U . . .
C21 C 0.6946(2) 0.14724(10) 0.45187(15) 0.0202(4) Uani 1 1 d . . . . .
H21A H 0.779027 0.131672 0.404770 0.024 Uiso 1 1 calc R U . . .
C1 C -0.1306(2) 0.05372(10) 0.12467(15) 0.0180(4) Uani 1 1 d . . . . .
C13 C -0.4689(3) -0.00576(11) 0.28885(19) 0.0298(5) Uani 1 1 d . . . . .
H13A H -0.599421 -0.006280 0.279208 0.036 Uiso 1 1 calc R U . . .
C19 C 0.6238(3) 0.17303(10) 0.64074(15) 0.0231(5) Uani 1 1 d . . . . .
H19A H 0.658481 0.174613 0.723177 0.028 Uiso 1 1 calc R U . . .
C4 C 0.0406(2) 0.10996(9) 0.01907(14) 0.0170(4) Uani 1 1 d . . . . .
C15 C -0.1832(3) -0.03614(10) 0.40028(16) 0.0270(5) Uani 1 1 d . . . . .
H15A H -0.112766 -0.056627 0.466037 0.032 Uiso 1 1 calc R U . . .
C20 C 0.7454(3) 0.14923(10) 0.57210(15) 0.0230(4) Uani 1 1 d . . . . .
H20A H 0.863366 0.134300 0.607364 0.028 Uiso 1 1 calc R U . . .
B1 B 0.1415(3) 0.12249(11) 0.24360(16) 0.0164(4) Uani 1 1 d . . . . .
C2 C -0.2159(3) 0.04979(10) 0.00742(15) 0.0221(4) Uani 1 1 d . . . . .
H2A H -0.326607 0.027404 -0.021275 0.027 Uiso 1 1 calc R U . . .
C18 C 0.4517(3) 0.19453(10) 0.58910(15) 0.0230(4) Uani 1 1 d . . . . .
H18A H 0.369342 0.211454 0.636401 0.028 Uiso 1 1 calc R U . . .
C14 C -0.3725(3) -0.03395(10) 0.38784(17) 0.0300(5) Uani 1 1 d . . . . .
H14A H -0.434881 -0.051442 0.446073 0.036 Uiso 1 1 calc R U . . .

loop_
_atom_site_aniso_label
_atom_site_aniso_U_11
_atom_site_aniso_U_22
_atom_site_aniso_U_33
_atom_site_aniso_U_23
_atom_site_aniso_U_13
_atom_site_aniso_U_12
F1 0.0234(6) 0.0263(7) 0.0189(5) 0.0073(5) -0.0004(4) -0.0061(5)
F2 0.0180(6) 0.0292(8) 0.0247(6) -0.0075(5) 0.0065(4) -0.0002(5)
F3 0.0558(8) 0.0249(8) 0.0209(6) 0.0069(5) 0.0046(5) -0.0088(6)
F4 0.0497(8) 0.0395(9) 0.0244(6) -0.0004(5) 0.0201(5) 0.0069(6)
F5 0.0360(7) 0.0629(10) 0.0174(6) 0.0118(6) -0.0050(5) -0.0147(7)
N2 0.0161(8) 0.0156(9) 0.0142(7) 0.0017(6) 0.0024(5) 0.0023(6)
N1 0.0174(8) 0.0167(9) 0.0162(7) 0.0015(6) 0.0026(6) -0.0004(7)
C7 0.0196(9) 0.0159(11) 0.0151(9) 0.0020(7) 0.0057(7) 0.0017(8)
C10 0.0167(9) 0.0120(10) 0.0192(9) 0.0001(7) 0.0023(7) 0.0016(7)
C12 0.0203(9) 0.0121(10) 0.0161(9) 0.0004(7) 0.0010(7) -0.0035(8)
C9 0.0196(10) 0.0167(11) 0.0216(9) -0.0006(8) 0.0054(7) -0.0016(8)
C16 0.0246(10) 0.0217(12) 0.0214(10) -0.0022(8) 0.0039(7) -0.0064(9)
C3 0.0237(10) 0.0225(12) 0.0173(9) -0.0001(8) -0.0003(7) 0.0008(9)
N3 0.0217(9) 0.0188(10) 0.0361(9) -0.0030(8) 0.0096(7) -0.0026(7)
C5 0.0203(9) 0.0164(11) 0.0161(9) 0.0003(8) 0.0038(7) 0.0029(8)
C6 0.0261(10) 0.0229(12) 0.0172(9) -0.0002(8) 0.0022(7) -0.0025(9)
C8 0.0206(9) 0.0187(11) 0.0187(9) 0.0010(8) 0.0068(7) -0.0010(8)
C11 0.0216(10) 0.0159(11) 0.0215(9) -0.0046(8) 0.0064(7) -0.0051(8)
C17 0.0199(10) 0.0159(11) 0.0204(9) 0.0010(8) 0.0020(7) 0.0002(8)
C21 0.0189(9) 0.0210(12) 0.0206(9) -0.0005(8) 0.0034(7) -0.0043(8)
C1 0.0174(9) 0.0156(11) 0.0214(9) -0.0015(8) 0.0045(7) -0.0002(8)
C13 0.0275(11) 0.0200(13) 0.0463(13) -0.0055(10) 0.0188(9) -0.0059(9)
C19 0.0338(11) 0.0196(12) 0.0145(9) -0.0001(8) -0.0001(7) -0.0041(9)
C4 0.0203(9) 0.0169(11) 0.0138(8) 0.0014(7) 0.0023(7) 0.0032(8)
C15 0.0389(12) 0.0218(13) 0.0213(10) -0.0022(8) 0.0075(8) -0.0087(10)
C20 0.0217(10) 0.0232(12) 0.0215(10) 0.0012(8) -0.0045(7) -0.0024(9)
B1 0.0160(10) 0.0203(13) 0.0134(9) 0.0009(8) 0.0041(7) -0.0021(9)
C2 0.0195(9) 0.0233(12) 0.0223(9) -0.0019(8) -0.0003(7) -0.0016(9)
C18 0.0308(11) 0.0180(12) 0.0209(10) -0.0022(8) 0.0066(8) 0.0002(9)
C14 0.0452(13) 0.0191(12) 0.0313(11) -0.0061(9) 0.0224(9) -0.0097(10)

loop_
_atom_type_symbol
_atom_type_description
_atom_type_scat_dispersion_real
_atom_type_scat_dispersion_imag
_atom_type_scat_source
C C 0.0033 0.0016 'International Tables Vol C Tables 4.2.6.8 and 6.1.1.4'
H H 0.0000 0.0000 'International Tables Vol C Tables 4.2.6.8 and 6.1.1.4'
N N 0.0061 0.0033 'International Tables Vol C Tables 4.2.6.8 and 6.1.1.4'
B B 0.0013 0.0007 'International Tables Vol C Tables 4.2.6.8 and 6.1.1.4'
F F 0.0171 0.0103 'International Tables Vol C Tables 4.2.6.8 and 6.1.1.4'

loop_
_geom_angle_atom_site_label_1
_geom_angle_atom_site_label_2
_geom_angle_atom_site_label_3
_geom_angle
_geom_angle_site_symmetry_1
_geom_angle_site_symmetry_3
_geom_angle_publ_flag
C10 N2 C7 107.37(14) . . ?
C10 N2 B1 128.98(14) . . ?
C7 N2 B1 123.57(14) . . ?
C1 N1 C4 107.12(14) . . ?
C1 N1 B1 128.72(14) . . ?
C4 N1 B1 121.87(15) . . ?
C5 C7 N2 120.18(16) . . ?
C5 C7 C8 131.53(16) . . ?
N2 C7 C8 108.07(15) . . ?
N2 C10 C9 109.60(15) . . ?
N2 C10 C12 126.34(16) . . ?
C9 C10 C12 124.02(16) . . ?
C17 C12 C21 119.35(16) . . ?
C17 C12 C10 122.32(16) . . ?
C21 C12 C10 118.13(16) . . ?
C8 C9 C10 107.42(16) . . ?
C15 C16 C11 119.08(18) . . ?
C2 C3 C4 107.81(16) . . ?
C13 N3 C11 116.67(17) . . ?
C7 C5 C4 122.96(16) . . ?
C7 C5 C6 115.66(16) . . ?
C4 C5 C6 121.31(15) . . ?
F5 C6 F4 107.08(15) . . ?
F5 C6 F3 105.72(16) . . ?
F4 C6 F3 106.21(15) . . ?
F5 C6 C5 114.29(15) . . ?
F4 C6 C5 111.46(16) . . ?
F3 C6 C5 111.56(15) . . ?
C9 C8 C7 107.52(15) . . ?
N3 C11 C16 122.43(17) . . ?
N3 C11 C1 113.01(16) . . ?
C16 C11 C1 124.42(17) . . ?
C18 C17 C12 119.76(17) . . ?
C20 C21 C12 120.44(17) . . ?
N1 C1 C2 109.53(15) . . ?
N1 C1 C11 127.19(15) . . ?
C2 C1 C11 123.28(17) . . ?
N3 C13 C14 124.39(19) . . ?
C18 C19 C20 119.93(16) . . ?
C5 C4 N1 119.68(15) . . ?
C5 C4 C3 132.44(16) . . ?
N1 C4 C3 107.79(16) . . ?
C14 C15 C16 118.91(19) . . ?
C21 C20 C19 119.87(17) . . ?
F1 B1 F2 110.16(14) . . ?
F1 B1 N2 108.37(14) . . ?
F2 B1 N2 110.67(16) . . ?
F1 B1 N1 112.33(17) . . ?
F2 B1 N1 108.10(15) . . ?
N2 B1 N1 107.18(13) . . ?
C3 C2 C1 107.75(16) . . ?
C19 C18 C17 120.64(17) . . ?
C13 C14 C15 118.35(18) . . ?

loop_
_geom_bond_atom_site_label_1
_geom_bond_atom_site_label_2
_geom_bond_distance
_geom_bond_site_symmetry_2
_geom_bond_publ_flag
F1 B1 1.372(2) . ?
F2 B1 1.388(2) . ?
F3 C6 1.342(2) . ?
F4 C6 1.334(2) . ?
F5 C6 1.332(2) . ?
N2 C10 1.356(2) . ?
N2 C7 1.394(2) . ?
N2 B1 1.560(2) . ?
N1 C1 1.368(2) . ?
N1 C4 1.402(2) . ?
N1 B1 1.576(2) . ?
C7 C5 1.384(2) . ?
C7 C8 1.423(2) . ?
C10 C9 1.417(2) . ?
C10 C12 1.468(2) . ?
C12 C17 1.396(2) . ?
C12 C21 1.393(2) . ?
C9 C8 1.363(2) . ?
C16 C15 1.385(3) . ?
C16 C11 1.391(3) . ?
C3 C2 1.366(3) . ?
C3 C4 1.418(2) . ?
N3 C13 1.340(3) . ?
N3 C11 1.355(2) . ?
C5 C4 1.397(3) . ?
C5 C6 1.507(2) . ?
C11 C1 1.473(2) . ?
C17 C18 1.382(2) . ?
C21 C20 1.385(2) . ?
C1 C2 1.405(2) . ?
C13 C14 1.378(3) . ?
C19 C18 1.385(3) . ?
C19 C20 1.384(3) . ?
C15 C14 1.380(3) . ?
